data_2233459
loop_
_publ_author_name
'St\"oger, Berthold'
'Weil, Matthias'

_publ_section_title
;
 K~3~Al~2~As~3~O~12~
;
_journal_coeditor_code GW2112
_journal_issue 2
_journal_name_full 'Acta Crystallographica Section E'
_journal_page_first i15
_journal_paper_doi 10.1107/S1600536812000438
_journal_volume 68
_journal_year 2012
_chemical_formula_iupac 'K3 Al2 As3 O12'
_chemical_formula_structural 'K3 (Al2 As3 O12)'
_chemical_formula_sum 'Al2 As3 K3 O12'
_chemical_formula_weight 588
_chemical_name_systematic
;
tripotassium dialuminotriarsenate(V)
;
_space_group_IT_number 33
_symmetry_cell_setting orthorhombic
_symmetry_space_group_name_Hall 'P 2c -2n'
_symmetry_space_group_name_H-M 'P n a 21'
_atom_sites_solution_primary isomor
_cell_angle_alpha 90
_cell_angle_beta 90
_cell_angle_gamma 90
_cell_formula_units_Z 4
_cell_length_a 8.7943(2)
_cell_length_b 17.4400(2)
_cell_length_c 8.6610(3)
_cell_measurement_reflns_used 54411
_cell_measurement_temperature 100
_cell_measurement_theta_max 44.8
_cell_measurement_theta_min 3.3
_cell_volume 1328.36(6)
_computing_cell_refinement 'SAINT-Plus (Bruker, 2008)'
_computing_data_collection 'APEX2 (Bruker, 2008)'
_computing_data_reduction 'SAINT-Plus (Bruker, 2008)'
_computing_molecular_graphics 'ATOMS (Dowty, 2006)'
_computing_publication_material 'publCIF (Westrip, 2010)'
_computing_structure_refinement 'JANA2006 (Pet\<r\'i\<cek <i>et al.</i>, 2006)'
_computing_structure_solution 'coordinates taken from an isotypic structure'
_diffrn_ambient_temperature 100
_diffrn_measured_fraction_theta_full 0.99
_diffrn_measured_fraction_theta_max 0.99
_diffrn_measurement_device 'four-cycle diffractometer'
_diffrn_measurement_device_type 'Bruker APEXII CCD'
_diffrn_measurement_method '\w and \f scans'
_diffrn_radiation_monochromator graphite
_diffrn_radiation_source 'X-ray tube'
_diffrn_radiation_type 'Mo K\a'
_diffrn_radiation_wavelength 0.71073
_diffrn_reflns_av_R_equivalents 0.0381
_diffrn_reflns_av_sigmaI/netI 0.0491
_diffrn_reflns_limit_h_max 17
_diffrn_reflns_limit_h_min -17
_diffrn_reflns_limit_k_max 34
_diffrn_reflns_limit_k_min -34
_diffrn_reflns_limit_l_max 17
_diffrn_reflns_limit_l_min -15
_diffrn_reflns_number 52293
_diffrn_reflns_theta_full 45.12
_diffrn_reflns_theta_max 45.12
_diffrn_reflns_theta_min 2.59
_diffrn_standards_number 0
_exptl_absorpt_coefficient_mu 8.63
_exptl_absorpt_correction_T_max 0.92
_exptl_absorpt_correction_T_min 0.49
_exptl_absorpt_correction_type multi-scan
_exptl_absorpt_process_details '(<i>SADABS</i>; Bruker, 2008)'
_exptl_crystal_colour colourless
_exptl_crystal_density_diffrn 2.9393
_exptl_crystal_description plate
_exptl_crystal_F_000 1112
_exptl_crystal_size_max 0.10
_exptl_crystal_size_mid 0.06
_exptl_crystal_size_min 0.01
_refine_diff_density_max 0.33
_refine_diff_density_min -0.31
_refine_ls_abs_structure_details
;
Flack (1983), 3882 Friedel pairs
;
_refine_ls_abs_structure_Flack 0.008(3)
_refine_ls_extinction_method none
_refine_ls_goodness_of_fit_ref 0.80
_refine_ls_number_constraints 1
_refine_ls_number_parameters 181
_refine_ls_number_reflns 9623
_refine_ls_number_restraints 0
_refine_ls_R_factor_all 0.0229
_refine_ls_R_factor_gt 0.0179
_refine_ls_shift/su_max 0.0034
_refine_ls_shift/su_mean 0.0001
_refine_ls_structure_factor_coef Fsqd
_refine_ls_weighting_details w=1/(\s^2^(I)+0.0004I^2^)
_refine_ls_weighting_scheme sigma
_refine_ls_wR_factor_gt 0.0376
_refine_ls_wR_factor_ref 0.0391
_reflns_number_gt 8606
_reflns_number_total 9623
_reflns_threshold_expression I>3\s(I)
_cod_data_source_file gw2112.cif
_cod_data_source_block I
_cod_database_code 2233459
_cod_database_fobs_code 2233459

loop_
_symmetry_equiv_pos_site_id
_symmetry_equiv_pos_as_xyz
1 x,y,z
2 -x,-y,z+1/2
3 x+1/2,-y+1/2,z
4 -x+1/2,y+1/2,z+1/2

loop_
_atom_site_type_symbol
_atom_site_label
_atom_site_fract_x
_atom_site_fract_y
_atom_site_fract_z
_atom_site_U_iso_or_equiv
_atom_site_adp_type
_atom_site_calc_flag
_atom_site_occupancy
_atom_site_symmetry_multiplicity
As As1 0.156896(11) 0.215743(6) 0.0009 0.004155(18) Uani d 1 4
As As2 0.293241(12) 0.313601(6) 0.511929(16) 0.004909(19) Uani d 1 4
As As3 0.236068(12) 0.502941(6) 0.085202(18) 0.005355(19) Uani d 1 4
K K1 0.01017(3) 0.402188(14) 0.84037(3) 0.00837(4) Uani d 1 4
K K2 0.95033(3) 0.354962(14) 0.30906(3) 0.00818(4) Uani d 1 4
K K3 0.68161(3) 0.488891(15) 0.11580(3) 0.01179(5) Uani d 1 4
Al Al1 0.34851(4) 0.34012(2) 0.14668(4) 0.00492(7) Uani d 1 4
Al Al2 0.13204(4) 0.16767(2) 0.65562(4) 0.00520(7) Uani d 1 4
O O1 0.29089(10) 0.15184(5) 0.03110(9) 0.00824(17) Uani d 1 4
O O2 0.02014(10) 0.20900(5) 0.13689(9) 0.00746(16) Uani d 1 4
O O3 0.21755(9) 0.30785(4) 0.00781(10) 0.00643(14) Uani d 1 4
O O4 0.06929(10) 0.20939(5) 0.82779(9) 0.00730(16) Uani d 1 4
O O5 0.17013(13) 0.37287(6) 0.58794(12) 0.0139(2) Uani d 1 4
O O6 0.47459(12) 0.34183(7) 0.53518(11) 0.0168(2) Uani d 1 4
O O7 0.27956(11) 0.22138(5) 0.57055(11) 0.01044(18) Uani d 1 4
O O8 0.26654(10) 0.30933(6) 0.31927(9) 0.00936(18) Uani d 1 4
O O9 0.07409(11) 0.46866(6) 0.15273(11) 0.01076(18) Uani d 1 4
O O10 0.29028(11) 0.57855(5) 0.19818(10) 0.00894(17) Uani d 1 4
O O11 0.23407(11) 0.52699(6) 0.90078(10) 0.01074(19) Uani d 1 4
O O12 0.37999(10) 0.43772(5) 0.12022(10) 0.00883(16) Uani d 1 4

loop_
_atom_site_aniso_label
_atom_site_aniso_U_11
_atom_site_aniso_U_22
_atom_site_aniso_U_33
_atom_site_aniso_U_12
_atom_site_aniso_U_13
_atom_site_aniso_U_23
_atom_site_aniso_type_symbol
As1 0.00437(3) 0.00356(3) 0.00453(3) 0.00007(3) -0.00035(3) -0.00027(3) As
As2 0.00554(3) 0.00472(4) 0.00447(3) -0.00042(3) 0.00028(3) 0.00036(3) As
As3 0.00642(4) 0.00336(3) 0.00628(3) -0.00018(3) -0.00018(3) -0.00019(3) As
K1 0.00698(7) 0.01015(8) 0.00797(6) -0.00039(6) 0.00040(5) 0.00102(6) K
K2 0.00765(8) 0.00734(8) 0.00955(7) 0.00014(6) 0.00017(6) 0.00078(6) K
K3 0.01516(10) 0.00792(9) 0.01230(8) -0.00147(7) -0.00295(7) -0.00020(6) K
Al1 0.00487(12) 0.00439(12) 0.00550(10) -0.00023(9) -0.00019(9) -0.00024(9) Al
Al2 0.00592(12) 0.00438(12) 0.00532(10) 0.00071(10) -0.00068(9) -0.00031(9) Al
O1 0.0078(3) 0.0069(3) 0.0101(3) 0.0029(2) -0.0011(2) -0.0004(2) O
O2 0.0062(3) 0.0094(3) 0.0067(2) -0.0020(2) 0.0017(2) -0.0006(2) O
O3 0.0075(2) 0.0046(2) 0.0072(2) -0.0014(2) -0.0019(2) 0.0005(2) O
O4 0.0078(3) 0.0089(3) 0.0052(2) 0.0016(2) -0.0019(2) -0.0019(2) O
O5 0.0193(4) 0.0088(3) 0.0138(3) 0.0037(3) 0.0083(3) -0.0016(3) O
O6 0.0101(3) 0.0274(5) 0.0130(3) -0.0102(3) -0.0069(3) 0.0108(3) O
O7 0.0121(3) 0.0056(3) 0.0136(3) 0.0006(2) 0.0041(2) 0.0026(2) O
O8 0.0094(3) 0.0144(4) 0.0043(2) -0.0031(3) -0.0001(2) 0.0002(2) O
O9 0.0084(3) 0.0083(3) 0.0155(3) -0.0023(2) 0.0031(2) 0.0001(3) O
O10 0.0131(3) 0.0043(3) 0.0094(3) -0.0018(2) 0.0003(2) -0.0010(2) O
O11 0.0138(3) 0.0121(4) 0.0063(3) 0.0010(3) -0.0004(2) 0.0016(2) O
O12 0.0085(3) 0.0044(3) 0.0136(3) 0.0006(2) -0.0019(2) 0.0002(2) O

loop_
_atom_type_symbol
_atom_type_scat_dispersion_real
_atom_type_scat_dispersion_imag
_atom_type_scat_source
K 0.2009 0.2494 'International Tables Vol C tables 4.2.6.8 and 6.1.1.1'
Al 0.0645 0.0514 'International Tables Vol C tables 4.2.6.8 and 6.1.1.1'
As 0.0499 2.0058 'International Tables Vol C tables 4.2.6.8 and 6.1.1.1'
O 0.0106 0.0060 'International Tables Vol C tables 4.2.6.8 and 6.1.1.1'

loop_
_geom_angle_atom_site_label_1
_geom_angle_atom_site_label_2
_geom_angle_atom_site_label_3
_geom_angle_site_symmetry_1
_geom_angle_site_symmetry_3
_geom_angle
O1 K1 O3 3_456 1_556 86.82(3)
O1 K1 O5 3_456 . 144.51(3)
O1 K1 O9 3_456 1_556 73.59(3)
O1 K1 O9 3_456 2_565 115.72(3)
O1 K1 O10 3_456 2_565 69.80(3)
O1 K1 O11 3_456 . 128.11(3)
O3 K1 O5 1_556 . 88.21(3)
O3 K1 O9 1_556 1_556 69.16(3)
O3 K1 O9 1_556 2_565 154.71(3)
O3 K1 O10 1_556 2_565 148.77(2)
O3 K1 O11 1_556 . 84.81(2)
O5 K1 O9 . 1_556 136.06(3)
O5 K1 O9 . 2_565 79.72(3)
O5 K1 O10 . 2_565 98.85(3)
O5 K1 O11 . . 86.28(3)
O9 K1 O9 1_556 2_565 104.81(3)
O9 K1 O10 1_556 2_565 120.24(3)
O9 K1 O11 1_556 . 55.61(2)
O9 K1 O10 2_565 2_565 56.01(3)
O9 K1 O11 2_565 . 72.39(3)
O10 K1 O11 2_565 . 125.79(3)
O1 K2 O2 3_555 1_655 68.86(2)
O1 K2 O7 3_555 3_555 112.20(3)
O1 K2 O8 3_555 1_655 119.86(2)
O1 K2 O9 3_555 1_655 78.24(3)
O1 K2 O11 3_555 2_664 89.12(3)
O2 K2 O7 1_655 3_555 95.73(2)
O2 K2 O8 1_655 1_655 65.61(2)
O2 K2 O9 1_655 1_655 107.28(3)
O2 K2 O11 1_655 2_664 154.06(3)
O7 K2 O8 3_555 1_655 109.45(3)
O7 K2 O9 3_555 1_655 156.96(3)
O7 K2 O11 3_555 2_664 79.62(3)
O8 K2 O9 1_655 1_655 79.97(3)
O8 K2 O11 1_655 2_664 140.08(3)
O9 K2 O11 1_655 2_664 80.10(3)
O1 K3 O5 3_555 2_664 126.59(3)
O1 K3 O11 3_555 2_664 93.38(3)
O1 K3 O12 3_555 . 92.90(3)
O5 K3 O11 2_664 2_664 92.38(3)
O5 K3 O12 2_664 . 136.86(3)
O11 K3 O12 2_664 . 102.95(3)
O2 Al1 O3 3_555 . 112.21(4)
O2 Al1 O8 3_555 . 104.42(4)
O2 Al1 O12 3_555 . 109.74(5)
O3 Al1 O8 . . 102.53(4)
O3 Al1 O12 . . 109.11(4)
O8 Al1 O12 . . 118.68(5)
O4 Al2 O6 . 3_455 107.43(5)
O4 Al2 O7 . . 111.59(4)
O4 Al2 O10 . 4_545 108.39(4)
O6 Al2 O7 3_455 . 112.68(5)
O6 Al2 O10 3_455 4_545 110.77(6)
O7 Al2 O10 . 4_545 105.95(5)
O1 As1 O2 . . 110.66(4)
O1 As1 O3 . . 114.32(4)
O1 As1 O4 . 1_554 115.08(4)
O2 As1 O3 . . 105.42(4)
O2 As1 O4 . 1_554 106.85(4)
O3 As1 O4 . 1_554 103.72(4)
O5 As2 O6 . . 113.25(6)
O5 As2 O7 . . 115.67(5)
O5 As2 O8 . . 109.52(5)
O6 As2 O7 . . 108.07(5)
O6 As2 O8 . . 105.28(4)
O7 As2 O8 . . 104.19(5)
O9 As3 O10 . . 108.48(5)
O9 As3 O11 . 1_554 115.16(5)
O9 As3 O12 . . 109.34(4)
O10 As3 O11 . 1_554 111.13(5)
O10 As3 O12 . . 101.71(4)
O11 As3 O12 1_554 . 110.16(5)

loop_
_geom_bond_atom_site_label_1
_geom_bond_atom_site_label_2
_geom_bond_site_symmetry_2
_geom_bond_distance
K1 O1 3_456 2.7084(9)
K1 O3 1_556 2.8524(8)
K1 O5 . 2.6496(11)
K1 O9 1_556 2.9964(10)
K1 O9 2_565 2.8747(10)
K1 O10 2_565 2.9344(10)
K1 O11 . 2.9814(10)
K2 O1 3_555 2.7885(9)
K2 O2 1_655 3.0134(9)
K2 O7 3_555 3.0260(10)
K2 O8 1_655 2.8939(10)
K2 O9 1_655 2.6362(10)
K2 O11 2_664 2.7384(10)
K3 O1 3_555 2.7360(9)
K3 O5 2_664 2.7515(10)
K3 O11 2_664 2.5921(9)
K3 O12 . 2.7989(10)
Al1 O2 3_555 1.7376(9)
Al1 O3 . 1.7578(9)
Al1 O8 . 1.7443(9)
Al1 O12 . 1.7396(9)
Al2 O4 . 1.7485(9)
Al2 O6 3_455 1.7415(11)
Al2 O7 . 1.7616(10)
Al2 O10 4_545 1.7373(10)
As1 O1 . 1.6429(9)
As1 O2 . 1.6875(8)
As1 O3 . 1.6936(8)
As1 O4 1_554 1.6893(8)
As2 O5 . 1.6352(10)
As2 O6 . 1.6812(11)
As2 O7 . 1.6909(9)
As2 O8 . 1.6867(8)
As3 O9 . 1.6519(9)
As3 O10 . 1.7098(9)
As3 O11 1_554 1.6515(9)
As3 O12 . 1.7285(9)
